data_7032217
loop_
_publ_author_name
'Yoshida, Jun'
'Sugawara, Keisuke'
'Yuge, Hidetaka'
'Okabayashi, Jun'

_publ_section_title
;
 Bis(acetylacetonato)bis(pyrazolato)ruthenate(iii) as a redox-active
 scorpionate ligand.
;
_journal_issue 42
_journal_name_full 'Dalton transactions (Cambridge, England : 2003)'
_journal_page_first 16066
_journal_page_last 16073
_journal_paper_doi 10.1039/c4dt02331e
_journal_volume 43
_journal_year 2014
_chemical_formula_moiety 'C16 H21 N4 O4 Ru'
_chemical_formula_sum 'C16 H21 N4 O4 Ru'
_chemical_formula_weight 434.44
_chemical_name_systematic
;
 ?
;
_space_group_IT_number 14
_symmetry_cell_setting monoclinic
_symmetry_Int_Tables_number 14
_symmetry_space_group_name_Hall '-P 2yn'
_symmetry_space_group_name_H-M 'P 1 21/n 1'
_atom_sites_solution_hydrogens geom
_audit_creation_method 'WinGX routine CIF_UPDATE'
_cell_angle_alpha 90
_cell_angle_beta 113.7960(10)
_cell_angle_gamma 90
_cell_formula_units_Z 4
_cell_length_a 8.5206(4)
_cell_length_b 26.7240(13)
_cell_length_c 8.9397(5)
_cell_measurement_reflns_used 5824
_cell_measurement_temperature 296(2)
_cell_measurement_theta_max 24.6259
_cell_measurement_theta_min 2.6041
_cell_volume 1862.56(16)
_computing_cell_refinement 'SAINT V8.34A (Bruker AXS Inc., 2013)'
_computing_data_collection 'Bruker Instrument Service v2012.10.0.0'
_computing_data_reduction 'SAINT V8.34A (Bruker AXS Inc., 2013)'
_computing_molecular_graphics 'ORTEP3 (Farrugia, 1997) and Mercury (Bruno et al., 2002)'
_computing_publication_material 'SHELXL-2013 (Sheldrick, 2013)'
_computing_structure_refinement 'SHELXL-2013 (Sheldrick, 2013)'
_diffrn_ambient_temperature 296(2)
_diffrn_detector_area_resol_mean 8.3333
_diffrn_measured_fraction_theta_full 0.999
_diffrn_measured_fraction_theta_max 0.994
_diffrn_measurement_device_type 'CCD area detector'
_diffrn_measurement_method 'phi and omega scans'
_diffrn_radiation_monochromator graphite
_diffrn_radiation_source 'fine-focus sealed tube'
_diffrn_radiation_type MoK\a
_diffrn_radiation_wavelength 0.71073
_diffrn_reflns_av_R_equivalents 0.0374
_diffrn_reflns_Laue_measured_fraction_full 0.999
_diffrn_reflns_Laue_measured_fraction_max 0.994
_diffrn_reflns_limit_h_max 11
_diffrn_reflns_limit_h_min -11
_diffrn_reflns_limit_k_max 34
_diffrn_reflns_limit_k_min -34
_diffrn_reflns_limit_l_max 11
_diffrn_reflns_limit_l_min -11
_diffrn_reflns_number 21354
_diffrn_reflns_point_group_measured_fraction_full 0.999
_diffrn_reflns_point_group_measured_fraction_max 0.994
_diffrn_reflns_theta_full 25.242
_diffrn_reflns_theta_max 27.596
_diffrn_reflns_theta_min 1.524
_exptl_absorpt_coefficient_mu 0.869
_exptl_absorpt_correction_T_max 0.95
_exptl_absorpt_correction_T_min 0.87
_exptl_absorpt_correction_type multi-scan
_exptl_absorpt_process_details 'SADABS V2012/1 (Bruker AXS Inc.)'
_exptl_crystal_colour red
_exptl_crystal_density_diffrn 1.549
_exptl_crystal_density_method 'not measured'
_exptl_crystal_description plate
_exptl_crystal_F_000 884
_exptl_crystal_size_max 0.27
_exptl_crystal_size_mid 0.24
_exptl_crystal_size_min 0.06
_refine_diff_density_max 0.419
_refine_diff_density_min -0.307
_refine_diff_density_rms 0.064
_refine_ls_extinction_method none
_refine_ls_goodness_of_fit_ref 1.039
_refine_ls_hydrogen_treatment constr
_refine_ls_matrix_type full
_refine_ls_number_parameters 230
_refine_ls_number_reflns 4297
_refine_ls_number_restraints 0
_refine_ls_restrained_S_all 1.039
_refine_ls_R_factor_all 0.0449
_refine_ls_R_factor_gt 0.031
_refine_ls_shift/su_max 0.001
_refine_ls_shift/su_mean 0
_refine_ls_structure_factor_coef Fsqd
_refine_ls_weighting_details 'w=1/[\s^2^(Fo^2^)+(0.0291P)^2^+1.1919P] where P=(Fo^2^+2Fc^2^)/3'
_refine_ls_weighting_scheme calc
_refine_ls_wR_factor_gt 0.0656
_refine_ls_wR_factor_ref 0.0749
_reflns_number_gt 3425
_reflns_number_total 4297
_reflns_threshold_expression 'I > 2\s(I)'
_cod_data_source_file c4dt02331e2.cif
_cod_data_source_block Ru(acac)2(pz)(pzH)
_cod_depositor_comments 'Adding full bibliography for 7032214--7032217.cif.'
_cod_original_sg_symbol_H-M 'P 21/n'
_cod_database_code 7032217
_shelx_estimated_absorpt_t_min 0.799
_shelx_estimated_absorpt_t_max 0.95

loop_
_symmetry_equiv_pos_as_xyz
'x, y, z'
'-x+1/2, y+1/2, -z+1/2'
'-x, -y, -z'
'x-1/2, -y-1/2, z-1/2'

loop_
_atom_site_label
_atom_site_type_symbol
_atom_site_fract_x
_atom_site_fract_y
_atom_site_fract_z
_atom_site_U_iso_or_equiv
_atom_site_adp_type
_atom_site_occupancy
_atom_site_calc_flag
Ru1 Ru 0.83464(3) 0.12655(2) 0.60833(3) 0.03504(8) Uani 1 d
O1 O 1.0578(3) 0.09686(8) 0.6201(3) 0.0489(5) Uani 1 d
O2 O 0.7547(3) 0.06181(7) 0.6622(3) 0.0504(5) Uani 1 d
C1 C 1.2858(5) 0.03912(14) 0.6902(5) 0.0711(11) Uani 1 d
H1 H 1.2749 0.0212 0.5934 0.107 Uiso 1 calc
H2 H 1.3415 0.0182 0.7842 0.107 Uiso 1 calc
H3 H 1.3528 0.0688 0.7002 0.107 Uiso 1 calc
C2 C 1.1098(4) 0.05349(12) 0.6788(4) 0.0501(8) Uani 1 d
C3 C 1.0183(5) 0.01995(12) 0.7306(4) 0.0648(10) Uani 1 d
H4 H 1.0756 -0.0093 0.7787 0.078 Uiso 1 calc
C4 C 0.8532(5) 0.02445(12) 0.7198(4) 0.0560(8) Uani 1 d
C5 C 0.7709(6) -0.01762(14) 0.7757(6) 0.0933(14) Uani 1 d
H5 H 0.741 -0.0059 0.8623 0.14 Uiso 1 calc
H6 H 0.8502 -0.045 0.8145 0.14 Uiso 1 calc
H7 H 0.6694 -0.0287 0.6857 0.14 Uiso 1 calc
O3 O 0.9480(3) 0.13847(7) 0.8530(2) 0.0440(5) Uani 1 d
O4 O 0.9139(2) 0.19380(7) 0.5632(2) 0.0402(4) Uani 1 d
C6 C 1.1123(5) 0.17570(15) 1.1050(4) 0.0670(10) Uani 1 d
H8 H 1.0228 0.1819 1.1419 0.101 Uiso 1 calc
H9 H 1.1985 0.2012 1.1467 0.101 Uiso 1 calc
H10 H 1.1629 0.1436 1.1436 0.101 Uiso 1 calc
C7 C 1.0385(3) 0.17638(11) 0.9212(3) 0.0424(7) Uani 1 d
C8 C 1.0681(4) 0.21710(11) 0.8405(4) 0.0461(7) Uani 1 d
H11 H 1.1352 0.2426 0.906 0.055 Uiso 1 calc
C9 C 1.0090(3) 0.22408(10) 0.6727(4) 0.0390(6) Uani 1 d
C10 C 1.0561(4) 0.27107(11) 0.6088(4) 0.0575(8) Uani 1 d
H12 H 1.1021 0.2626 0.5302 0.086 Uiso 1 calc
H13 H 1.1405 0.2892 0.6977 0.086 Uiso 1 calc
H14 H 0.9558 0.2915 0.5577 0.086 Uiso 1 calc
N1 N 0.6133(3) 0.15686(9) 0.6091(3) 0.0413(5) Uani 1 d
N2 N 0.4574(3) 0.14925(11) 0.4913(3) 0.0560(7) Uani 1 d
H15 H 0.4377 0.1341 0.4006 0.067 Uiso 1 calc
C11 C 0.3373(4) 0.16813(17) 0.5332(4) 0.0729(11) Uani 1 d
H16 H 0.2197 0.167 0.471 0.087 Uiso 1 calc
C12 C 0.4155(5) 0.18919(19) 0.6816(5) 0.0879(15) Uani 1 d
H17 H 0.3642 0.2058 0.7416 0.105 Uiso 1 calc
C13 C 0.5873(4) 0.18087(16) 0.7253(4) 0.0713(11) Uani 1 d
H18 H 0.6736 0.1909 0.8237 0.086 Uiso 1 calc
N3 N 0.7267(3) 0.11261(8) 0.3645(3) 0.0413(5) Uani 1 d
N4 N 0.5553(3) 0.10636(10) 0.2748(3) 0.0528(7) Uani 1 d
C14 C 0.5351(5) 0.09778(12) 0.1215(4) 0.0603(9) Uani 1 d
H19 H 0.4298 0.0922 0.0351 0.072 Uiso 1 calc
C15 C 0.6902(5) 0.09828(12) 0.1071(4) 0.0608(9) Uani 1 d
H20 H 0.7108 0.0933 0.0136 0.073 Uiso 1 calc
C16 C 0.8072(5) 0.10780(12) 0.2634(4) 0.0532(8) Uani 1 d
H21 H 0.9251 0.1105 0.2946 0.064 Uiso 1 calc

loop_
_atom_site_aniso_label
_atom_site_aniso_U_11
_atom_site_aniso_U_22
_atom_site_aniso_U_33
_atom_site_aniso_U_23
_atom_site_aniso_U_13
_atom_site_aniso_U_12
Ru1 0.03674(13) 0.03029(12) 0.03839(13) 0.00260(9) 0.01547(9) -0.00160(9)
O1 0.0452(11) 0.0438(12) 0.0609(13) 0.0066(10) 0.0247(10) 0.0070(9)
O2 0.0538(13) 0.0384(11) 0.0588(13) 0.0077(10) 0.0225(11) -0.0084(10)
C1 0.062(2) 0.069(2) 0.076(3) -0.001(2) 0.021(2) 0.0250(19)
C2 0.0523(18) 0.0472(18) 0.0459(17) -0.0047(14) 0.0146(15) 0.0111(15)
C3 0.080(3) 0.0380(18) 0.074(2) 0.0133(16) 0.029(2) 0.0152(17)
C4 0.081(2) 0.0346(17) 0.0536(19) 0.0035(14) 0.0277(18) -0.0081(16)
C5 0.124(4) 0.047(2) 0.116(4) 0.021(2) 0.057(3) -0.014(2)
O3 0.0441(11) 0.0466(12) 0.0381(11) 0.0079(9) 0.0133(9) -0.0032(9)
O4 0.0452(11) 0.0351(10) 0.0394(10) 0.0056(8) 0.0163(9) -0.0014(8)
C6 0.067(2) 0.086(3) 0.0418(18) 0.0025(17) 0.0148(17) -0.014(2)
C7 0.0320(14) 0.0530(18) 0.0400(15) 0.0016(13) 0.0122(12) 0.0017(13)
C8 0.0419(16) 0.0446(17) 0.0462(17) -0.0050(13) 0.0119(14) -0.0082(13)
C9 0.0340(14) 0.0321(14) 0.0500(17) 0.0016(12) 0.0160(13) 0.0009(11)
C10 0.060(2) 0.0416(18) 0.065(2) 0.0083(15) 0.0200(17) -0.0086(15)
N1 0.0368(13) 0.0491(14) 0.0368(12) 0.0019(11) 0.0135(11) 0.0010(11)
N2 0.0364(14) 0.082(2) 0.0446(15) -0.0086(14) 0.0113(12) -0.0070(13)
C11 0.0369(18) 0.125(4) 0.055(2) 0.000(2) 0.0166(16) 0.008(2)
C12 0.050(2) 0.162(5) 0.050(2) -0.016(2) 0.0187(18) 0.030(2)
C13 0.047(2) 0.114(3) 0.0452(19) -0.018(2) 0.0100(16) 0.018(2)
N3 0.0477(14) 0.0328(12) 0.0445(13) -0.0024(10) 0.0197(12) -0.0041(10)
N4 0.0503(15) 0.0579(16) 0.0462(15) -0.0119(12) 0.0155(13) -0.0119(13)
C14 0.076(2) 0.054(2) 0.0438(18) -0.0152(15) 0.0169(17) -0.0096(18)
C15 0.096(3) 0.0446(19) 0.0481(19) -0.0001(15) 0.036(2) 0.0090(18)
C16 0.064(2) 0.0446(17) 0.060(2) 0.0022(15) 0.0352(17) 0.0068(16)

loop_
_atom_type_symbol
_atom_type_description
_atom_type_scat_dispersion_real
_atom_type_scat_dispersion_imag
_atom_type_scat_source
C C 0.0033 0.0016 'International Tables Vol C Tables 4.2.6.8 and 6.1.1.4'
H H 0 0 'International Tables Vol C Tables 4.2.6.8 and 6.1.1.4'
Ru Ru -1.2594 0.8363 'International Tables Vol C Tables 4.2.6.8 and 6.1.1.4'
O O 0.0106 0.006 'International Tables Vol C Tables 4.2.6.8 and 6.1.1.4'
N N 0.0061 0.0033 'International Tables Vol C Tables 4.2.6.8 and 6.1.1.4'

loop_
_geom_angle_atom_site_label_1
_geom_angle_atom_site_label_2
_geom_angle_atom_site_label_3
_geom_angle
O2 Ru1 O4 177.12(8)
O2 Ru1 O1 93.04(8)
O4 Ru1 O1 88.63(8)
O2 Ru1 O3 86.33(8)
O4 Ru1 O3 91.36(8)
O1 Ru1 O3 88.69(8)
O2 Ru1 N3 92.84(9)
O4 Ru1 N3 89.51(8)
O1 Ru1 N3 89.58(9)
O3 Ru1 N3 178.05(9)
O2 Ru1 N1 86.42(9)
O4 Ru1 N1 91.79(8)
O1 Ru1 N1 177.11(9)
O3 Ru1 N1 88.44(9)
N3 Ru1 N1 93.28(9)
C2 O1 Ru1 122.7(2)
C4 O2 Ru1 123.1(2)
C2 C1 H1 109.5
C2 C1 H2 109.5
H1 C1 H2 109.5
C2 C1 H3 109.5
H1 C1 H3 109.5
H2 C1 H3 109.5
O1 C2 C3 125.2(3)
O1 C2 C1 115.4(3)
C3 C2 C1 119.4(3)
C4 C3 C2 128.1(3)
C4 C3 H4 115.9
C2 C3 H4 115.9
O2 C4 C3 125.9(3)
O2 C4 C5 113.5(3)
C3 C4 C5 120.6(3)
C4 C5 H5 109.5
C4 C5 H6 109.5
H5 C5 H6 109.5
C4 C5 H7 109.5
H5 C5 H7 109.5
H6 C5 H7 109.5
C7 O3 Ru1 125.14(18)
C9 O4 Ru1 124.84(17)
C7 C6 H8 109.5
C7 C6 H9 109.5
H8 C6 H9 109.5
C7 C6 H10 109.5
H8 C6 H10 109.5
H9 C6 H10 109.5
O3 C7 C8 125.5(3)
O3 C7 C6 114.8(3)
C8 C7 C6 119.7(3)
C7 C8 C9 127.3(3)
C7 C8 H11 116.4
C9 C8 H11 116.4
O4 C9 C8 125.8(3)
O4 C9 C10 115.0(3)
C8 C9 C10 119.2(3)
C9 C10 H12 109.5
C9 C10 H13 109.5
H12 C10 H13 109.5
C9 C10 H14 109.5
H12 C10 H14 109.5
H13 C10 H14 109.5
C13 N1 N2 105.4(2)
C13 N1 Ru1 130.0(2)
N2 N1 Ru1 124.01(19)
C11 N2 N1 110.8(3)
C11 N2 H15 124.6
N1 N2 H15 124.6
N2 C11 C12 107.9(3)
N2 C11 H16 126
C12 C11 H16 126
C11 C12 C13 105.1(3)
C11 C12 H17 127.5
C13 C12 H17 127.5
N1 C13 C12 110.8(3)
N1 C13 H18 124.6
C12 C13 H18 124.6
C16 N3 N4 108.0(3)
C16 N3 Ru1 127.4(2)
N4 N3 Ru1 124.58(19)
C14 N4 N3 106.8(3)
N4 C14 C15 111.3(3)
N4 C14 H19 124.3
C15 C14 H19 124.3
C16 C15 C14 103.7(3)
C16 C15 H20 128.1
C14 C15 H20 128.1
N3 C16 C15 110.1(3)
N3 C16 H21 125
C15 C16 H21 125

loop_
_geom_bond_atom_site_label_1
_geom_bond_atom_site_label_2
_geom_bond_distance
Ru1 O2 1.9885(19)
Ru1 O4 2.0174(18)
Ru1 O1 2.0231(19)
Ru1 O3 2.0286(19)
Ru1 N3 2.030(2)
Ru1 N1 2.055(2)
O1 C2 1.276(4)
O2 C4 1.272(4)
C1 C2 1.511(4)
C1 H1 0.96
C1 H2 0.96
C1 H3 0.96
C2 C3 1.384(5)
C3 C4 1.376(5)
C3 H4 0.93
C4 C5 1.512(4)
C5 H5 0.96
C5 H6 0.96
C5 H7 0.96
O3 C7 1.270(3)
O4 C9 1.277(3)
C6 C7 1.504(4)
C6 H8 0.96
C6 H9 0.96
C6 H10 0.96
C7 C8 1.384(4)
C8 C9 1.389(4)
C8 H11 0.93
C9 C10 1.500(4)
C10 H12 0.96
C10 H13 0.96
C10 H14 0.96
N1 C13 1.314(4)
N1 N2 1.336(3)
N2 C11 1.323(4)
N2 H15 0.86
C11 C12 1.344(5)
C11 H16 0.93
C12 C13 1.373(5)
C12 H17 0.93
C13 H18 0.93
N3 C16 1.343(4)
N3 N4 1.364(3)
N4 C14 1.330(4)
C14 C15 1.378(5)
C14 H19 0.93
C15 C16 1.373(5)
C15 H20 0.93
C16 H21 0.93

loop_
_geom_hbond_atom_site_label_D
_geom_hbond_atom_site_label_H
_geom_hbond_atom_site_label_A
_geom_hbond_distance_DH
_geom_hbond_distance_HA
_geom_hbond_distance_DA
_geom_hbond_angle_DHA
N2 H15 N3 0.86 2.67 3.100(4) 112.1
N2 H15 N4 0.86 1.93 2.657(4) 141.3

loop_
_geom_torsion_atom_site_label_1
_geom_torsion_atom_site_label_2
_geom_torsion_atom_site_label_3
_geom_torsion_atom_site_label_4
_geom_torsion
Ru1 O1 C2 C3 4.8(4)
Ru1 O1 C2 C1 -175.3(2)
O1 C2 C3 C4 4.9(6)
C1 C2 C3 C4 -175.0(4)
Ru1 O2 C4 C3 -10.3(5)
Ru1 O2 C4 C5 171.0(2)
C2 C3 C4 O2 -1.8(6)
C2 C3 C4 C5 176.8(4)
Ru1 O3 C7 C8 3.4(4)
Ru1 O3 C7 C6 -178.4(2)
O3 C7 C8 C9 -1.3(5)
C6 C7 C8 C9 -179.4(3)
Ru1 O4 C9 C8 -2.8(4)
Ru1 O4 C9 C10 177.90(19)
C7 C8 C9 O4 0.9(5)
C7 C8 C9 C10 -179.8(3)
C13 N1 N2 C11 0.1(4)
Ru1 N1 N2 C11 172.3(3)
N1 N2 C11 C12 0.6(5)
N2 C11 C12 C13 -1.0(5)
N2 N1 C13 C12 -0.7(5)
Ru1 N1 C13 C12 -172.3(3)
C11 C12 C13 N1 1.1(6)
C16 N3 N4 C14 0.1(3)
Ru1 N3 N4 C14 -179.7(2)
N3 N4 C14 C15 -0.1(4)
N4 C14 C15 C16 0.0(4)
N4 N3 C16 C15 -0.1(3)
Ru1 N3 C16 C15 179.7(2)
C14 C15 C16 N3 0.1(4)
